data_7715560
loop_
_publ_author_name
'Kechiche, Azhar'
'Al Shehimy, Shaymaa'
'Khrouz, Lhoussain'
'Monnereau, Cyrille'
'Bucher, Christophe'
'Parola, Stephane'
'Bessmertnykh-Lemeune, Alla'
'Rousselin, Yoann'
'Cheprakov, Andrey V.'
'Nasri, Habib'

_publ_section_title
;
 Phosphonate-substituted porphyrins as efficient, cost-effective and
 reusable photocatalysts.
;
_journal_issue 17
_journal_name_full 'Dalton transactions (Cambridge, England : 2003)'
_journal_page_first 7498
_journal_page_last 7516
_journal_paper_doi 10.1039/d4dt00418c
_journal_volume 53
_journal_year 2024
_chemical_formula_moiety 'C44 H29 N4 O12 P4 Pd, 2(C2 H8 N)'
_chemical_formula_sum 'C48 H45 N6 O12 P4 Pd'
_chemical_formula_weight 1128.18
_space_group_crystal_system triclinic
_space_group_IT_number 2
_space_group_name_Hall '-P 1'
_space_group_name_H-M_alt 'P -1'
_atom_sites_solution_hydrogens geom
_atom_sites_solution_primary dual
_audit_creation_date 2022-04-01
_audit_creation_method
;FinalCif V123 by Daniel Kratzert, Freiburg 2023, 
https://dkratzert.de/finalcif.html
;
_audit_update_record
;
2023-08-25 deposited with the CCDC.	2024-03-25 downloaded from the CCDC.
;
_cell_angle_alpha 69.419(2)
_cell_angle_beta 81.680(2)
_cell_angle_gamma 78.062(2)
_cell_formula_units_Z 2
_cell_length_a 13.0368(4)
_cell_length_b 13.9158(5)
_cell_length_c 18.0430(6)
_cell_measurement_reflns_used 9795
_cell_measurement_temperature 110.0(1)
_cell_measurement_theta_max 26.04
_cell_measurement_theta_min 2.29
_cell_volume 2988.85(18)
_computing_cell_refinement 'SAINT V8.40B (Bruker, 2016)'
_computing_data_collection 'APEX4 (Bruker, 2021)'
_computing_data_reduction 'SAINT V8.40B (Bruker, 2016)'
_computing_molecular_graphics 'Olex2 1.5 (Dolomanov et al., 2009)'
_computing_publication_material 'Olex2 1.5 (Dolomanov et al., 2009)'
_computing_structure_refinement 'SHELXL 2018/3 (Sheldrick, 2015)'
_computing_structure_solution 'SHELXT 2018/2 (Sheldrick, 2018)'
_diffrn_ambient_temperature 110.0(1)
_diffrn_detector 'CCD Plate'
_diffrn_detector_area_resol_mean 8.3
_diffrn_detector_type APEX2
_diffrn_measured_fraction_theta_full 0.999
_diffrn_measured_fraction_theta_max 0.999
_diffrn_measurement_device '\k-geometry diffractometer'
_diffrn_measurement_device_type 'Nonius Kappa Apex II'
_diffrn_measurement_method '\f and \w scans'
_diffrn_measurement_specimen_support 'MiTeGen micromount'
_diffrn_radiation_collimation '0.6 mm'
_diffrn_radiation_monochromator graphite
_diffrn_radiation_probe x-ray
_diffrn_radiation_type 'Mo K\a~1~'
_diffrn_radiation_wavelength 0.71073
_diffrn_radiation_xray_symbol K-L~3~
_diffrn_reflns_av_R_equivalents 0.0878
_diffrn_reflns_av_unetI/netI 0.0340
_diffrn_reflns_Laue_measured_fraction_full 0.999
_diffrn_reflns_Laue_measured_fraction_max 0.999
_diffrn_reflns_limit_h_max 15
_diffrn_reflns_limit_h_min -15
_diffrn_reflns_limit_k_max 16
_diffrn_reflns_limit_k_min -16
_diffrn_reflns_limit_l_max 21
_diffrn_reflns_limit_l_min -21
_diffrn_reflns_number 175832
_diffrn_reflns_point_group_measured_fraction_full 0.999
_diffrn_reflns_point_group_measured_fraction_max 0.999
_diffrn_reflns_theta_full 25.000
_diffrn_reflns_theta_max 25.000
_diffrn_reflns_theta_min 1.209
_diffrn_source 'X-ray tube'
_diffrn_source_current 5.0
_diffrn_source_power 0.1
_diffrn_source_target Mo
_diffrn_source_type 'Siemens KFF Mo 2K-180'
_diffrn_source_voltage 20.0
_diffrn_standards_number 0
_exptl_absorpt_coefficient_mu 0.474
_exptl_absorpt_correction_T_max 0.8014
_exptl_absorpt_correction_T_min 0.6714
_exptl_absorpt_correction_type multi-scan
_exptl_absorpt_process_details
;
SADABS-2016/2 (Bruker,2016) was used for absorption correction.
wR2(int) was 0.0780 before and 0.0675 after correction.
The Ratio of minimum to maximum transmission is 0.8378.
The \l/2 correction factor is Not present.
;
_exptl_crystal_colour 'clear dark violet'
_exptl_crystal_colour_lustre clear
_exptl_crystal_colour_modifier dark
_exptl_crystal_colour_primary violet
_exptl_crystal_density_diffrn 1.254
_exptl_crystal_description needle
_exptl_crystal_F_000 1154
_exptl_crystal_recrystallization_method
'The material was recrystallised from a mixture of water and DMF  by slow evaporation'
_exptl_crystal_size_max 0.427
_exptl_crystal_size_mid 0.176
_exptl_crystal_size_min 0.134
_refine_diff_density_max 0.940
_refine_diff_density_min -0.742
_refine_diff_density_rms 0.112
_refine_ls_extinction_method none
_refine_ls_goodness_of_fit_ref 1.123
_refine_ls_hydrogen_treatment constr
_refine_ls_matrix_type full
_refine_ls_number_parameters 666
_refine_ls_number_reflns 10535
_refine_ls_number_restraints 0
_refine_ls_restrained_S_all 1.123
_refine_ls_R_factor_all 0.0767
_refine_ls_R_factor_gt 0.0606
_refine_ls_shift/su_max 0.001
_refine_ls_shift/su_mean 0.000
_refine_ls_structure_factor_coef Fsqd
_refine_ls_weighting_details 'w=1/[\s^2^(Fo^2^)+(0.0299P)^2^+21.2275P] where P=(Fo^2^+2Fc^2^)/3'
_refine_ls_weighting_scheme calc
_refine_ls_wR_factor_gt 0.1437
_refine_ls_wR_factor_ref 0.1521
_reflns_Friedel_coverage 0.000
_reflns_number_gt 8528
_reflns_number_total 10535
_reflns_threshold_expression 'I > 2\s(I)'
_cod_data_source_file d4dt00418c2.cif
_cod_data_source_block Pd(TPPP-OH)
_cod_depositor_comments 'Adding full bibliography for 7715560.cif.'
_cod_database_code 7715560
_olex2_exptl_crystal_mounting_method 'The crystal was mounted on a MITIGEN holder oil'
_olex2_refinement_description
;
1. Fixed Uiso
 At 1.2 times of:
  All C(H) groups, All N(H,H) groups
 At 1.5 times of:
  All C(H,H,H) groups, All O(H) groups
2. Others
 Sof(C40)=Sof(H40)=Sof(C44)=Sof(H44)=Sof(C43)=Sof(H43)=Sof(C41)=Sof(H41)=1-
 FVAR(1)
 Sof(C43A)=Sof(H43A)=Sof(C44A)=Sof(H44A)=Sof(C40A)=Sof(H40A)=Sof(C41A)=
 Sof(H41A)=FVAR(1)
3.a Secondary CH2 refined with riding coordinates:
 N5(H5A,H5B), N6(H6A,H6B)
3.b Aromatic/amide H refined with riding coordinates:
 C37(H37), C38(H38), C2(H2), C26(H26), C12(H12A), C7(H7A), C32(H32), C28(H28),
 C23(H23), C34(H34), C22(H22), C31(H31), C29(H29), C8(H8A), C25(H25), C17(H17),
 C18(H18), C43A(H43A), C44A(H44A), C40A(H40A), C41A(H41A), C3(H3A), C35(H35),
 C13(H13), C40(H40), C44(H44), C43(H43), C41(H41)
3.c Idealised Me refined as rotating group:
 C46(H46A,H46B,H46C), C45(H45A,H45B,H45C), C47(H47A,H47B,H47C), C48(H48A,H48B,
 H48C)
3.d Idealised tetrahedral OH refined as rotating group:
 O3(H3), O8(H8), O7(H7), O6(H6), O12(H12)
;
_olex2_submission_special_instructions 'No special instructions were received'
_shelx_shelxl_version_number 2018/3
_smtbx_masks_void_probe_radius 1.2
_smtbx_masks_void_truncation_radius 1.2
_shelx_space_group_comment
;
The symmetry employed for this shelxl refinement is uniquely defined
by the following loop, which should always be used as a source of
symmetry information in preference to the above space-group names.
They are only intended as comments.
;
_shelx_estimated_absorpt_t_min 0.823
_shelx_estimated_absorpt_t_max 0.939
_diffrn_measurement_ambient_temperature_device_make 'Oxford Cryostream 600'

loop_
_space_group_symop_operation_xyz
'x, y, z'
'-x, -y, -z'

loop_
_atom_site_label
_atom_site_type_symbol
_atom_site_fract_x
_atom_site_fract_y
_atom_site_fract_z
_atom_site_U_iso_or_equiv
_atom_site_adp_type
_atom_site_occupancy
_atom_site_site_symmetry_order
_atom_site_calc_flag
_atom_site_refinement_flags_posn
_atom_site_refinement_flags_adp
_atom_site_refinement_flags_occupancy
_atom_site_disorder_assembly
_atom_site_disorder_group
Pd1 Pd 0.78419(3) 0.45171(3) 0.56837(2) 0.01769(12) Uani 1 1 d . . . . .
P1 P 0.37142(11) 0.96305(12) 0.16918(8) 0.0260(3) Uani 1 1 d . . . . .
P4 P 1.20379(11) 0.25257(12) 0.15375(9) 0.0277(3) Uani 1 1 d . . . . .
P3 P 1.21824(11) -0.05702(12) 0.95426(9) 0.0300(4) Uani 1 1 d . . . . .
P2 P 0.25923(12) 0.58640(13) 0.96392(10) 0.0313(4) Uani 1 1 d . . . . .
O3 O 0.2590(3) 0.9777(3) 0.2118(2) 0.0322(10) Uani 1 1 d . . . . .
H3 H 0.226109 1.037039 0.188232 0.048 Uiso 1 1 calc R U . . .
O9 O 1.3293(3) -0.0648(3) 0.9163(3) 0.0355(10) Uani 1 1 d . . . . .
O8 O 1.1721(3) -0.1576(3) 0.9827(3) 0.0352(10) Uani 1 1 d . . . . .
H8 H 1.201671 -0.195607 0.955751 0.053 Uiso 1 1 calc R U . . .
O4 O 0.1526(3) 0.5934(4) 0.9386(3) 0.0408(11) Uani 1 1 d . . . . .
O7 O 1.2086(3) -0.0146(4) 1.0244(2) 0.0357(10) Uani 1 1 d . . . . .
H7 H 1.257175 -0.047556 1.054290 0.054 Uiso 1 1 calc R U . . .
O10 O 1.1859(3) 0.3434(3) 0.0777(2) 0.0350(10) Uani 1 1 d . . . . .
O6 O 0.2804(4) 0.4977(4) 1.0438(2) 0.0433(12) Uani 1 1 d . . . . .
H6 H 0.265033 0.442831 1.042096 0.065 Uiso 1 1 calc R U . . .
O12 O 1.3232(3) 0.2261(4) 0.1690(3) 0.0422(11) Uani 1 1 d . . . . .
H12 H 1.345083 0.162538 0.176483 0.063 Uiso 1 1 calc R U . . .
O5 O 0.2855(3) 0.6816(4) 0.9750(3) 0.0541(14) Uani 1 1 d . . . . .
O2 O 0.4186(3) 1.0608(3) 0.1441(2) 0.0301(9) Uani 1 1 d . . . . .
O11 O 1.1613(3) 0.1590(3) 0.1566(2) 0.0317(9) Uani 1 1 d . . . . .
O1 O 0.3695(3) 0.9229(3) 0.1013(2) 0.0354(10) Uani 1 1 d . . . . .
N3 N 0.7723(3) 0.3984(3) 0.6882(2) 0.0168(9) Uani 1 1 d . . . . .
N1 N 0.7942(3) 0.5035(3) 0.4484(3) 0.0194(9) Uani 1 1 d . . . . .
N4 N 0.9250(4) 0.3581(3) 0.5671(2) 0.0222(10) Uani 1 1 d . . . . .
N2 N 0.6420(3) 0.5449(3) 0.5692(2) 0.0194(9) Uani 1 1 d . . . . .
C21 C 0.5658(4) 0.7122(4) 0.3626(3) 0.0222(12) Uani 1 1 d . . . . .
C4 C 0.7214(4) 0.5754(4) 0.4004(3) 0.0184(11) Uani 1 1 d . . . . .
C5 C 0.6300(4) 0.6323(4) 0.4256(3) 0.0210(11) Uani 1 1 d . . . . .
C1 C 0.8701(4) 0.4654(4) 0.3995(3) 0.0215(11) Uani 1 1 d . . . . .
C36 C 1.1323(4) 0.0408(4) 0.8850(3) 0.0231(12) Uani 1 1 d . . . . .
C11 C 0.6908(4) 0.4262(4) 0.7381(3) 0.0167(10) Uani 1 1 d . . . . .
C20 C 0.9602(4) 0.3923(4) 0.4233(3) 0.0238(12) Uani 1 1 d . . . . .
C27 C 0.5188(4) 0.5171(4) 0.7772(3) 0.0209(11) Uani 1 1 d . . . . .
C37 C 1.1680(4) 0.1303(4) 0.8355(3) 0.0269(13) Uani 1 1 d . . . . .
H37 H 1.236658 0.140089 0.839647 0.032 Uiso 1 1 calc R U . . .
C19 C 0.9857(4) 0.3457(4) 0.5012(3) 0.0249(12) Uani 1 1 d . . . . .
C33 C 1.0058(4) 0.1938(4) 0.7731(3) 0.0219(11) Uani 1 1 d . . . . .
C10 C 0.6000(4) 0.4996(4) 0.7145(3) 0.0193(11) Uani 1 1 d . . . . .
C15 C 0.9397(4) 0.2743(4) 0.7112(3) 0.0201(11) Uani 1 1 d . . . . .
C38 C 1.1058(4) 0.2061(4) 0.7801(3) 0.0260(12) Uani 1 1 d . . . . .
H38 H 1.132059 0.267083 0.746629 0.031 Uiso 1 1 calc R U . . .
C2 C 0.8428(4) 0.5157(5) 0.3194(3) 0.0289(13) Uani 1 1 d . . . . .
H2 H 0.881603 0.503433 0.273865 0.035 Uiso 1 1 calc R U . . .
C26 C 0.4681(4) 0.6981(4) 0.3500(3) 0.0264(12) Uani 1 1 d . . . . .
H26 H 0.441773 0.636305 0.381479 0.032 Uiso 1 1 calc R U . . .
C42 C 1.1396(4) 0.2943(4) 0.2354(3) 0.0261(12) Uani 1 1 d . . . . .
C12 C 0.7121(4) 0.3685(4) 0.8186(3) 0.0216(11) Uani 1 1 d . . . . .
H12A H 0.668170 0.373618 0.864321 0.026 Uiso 1 1 calc R U . . .
C7 C 0.5004(5) 0.6735(5) 0.5306(3) 0.0354(15) Uani 1 1 d . . . . .
H7A H 0.452785 0.727328 0.497641 0.043 Uiso 1 1 calc R U . . .
C32 C 0.5385(4) 0.5544(5) 0.8345(3) 0.0282(13) Uani 1 1 d . . . . .
H32 H 0.606842 0.567976 0.834914 0.034 Uiso 1 1 calc R U . . .
C28 C 0.4173(4) 0.4994(5) 0.7784(3) 0.0298(13) Uani 1 1 d . . . . .
H28 H 0.401405 0.473410 0.740004 0.036 Uiso 1 1 calc R U . . .
C23 C 0.5449(5) 0.8756(5) 0.2562(4) 0.0330(14) Uani 1 1 d . . . . .
H23 H 0.572586 0.936132 0.223588 0.040 Uiso 1 1 calc R U . . .
C34 C 0.9681(4) 0.1042(4) 0.8236(3) 0.0271(13) Uani 1 1 d . . . . .
H34 H 0.899094 0.094727 0.820041 0.033 Uiso 1 1 calc R U . . .
C22 C 0.6040(5) 0.8013(5) 0.3147(4) 0.0347(15) Uani 1 1 d . . . . .
H22 H 0.671221 0.811556 0.321929 0.042 Uiso 1 1 calc R U . . .
C14 C 0.8429(4) 0.3233(4) 0.7365(3) 0.0181(11) Uani 1 1 d . . . . .
C31 C 0.4622(4) 0.5719(5) 0.8903(4) 0.0331(14) Uani 1 1 d . . . . .
H31 H 0.479497 0.595637 0.929534 0.040 Uiso 1 1 calc R U . . .
C29 C 0.3386(4) 0.5188(5) 0.8348(3) 0.0310(13) Uani 1 1 d . . . . .
H29 H 0.269782 0.506350 0.834279 0.037 Uiso 1 1 calc R U . . .
C8 C 0.4910(5) 0.6358(5) 0.6102(4) 0.0358(15) Uani 1 1 d . . . . .
H8A H 0.435248 0.658058 0.643807 0.043 Uiso 1 1 calc R U . . .
C25 C 0.4080(5) 0.7741(5) 0.2912(4) 0.0317(14) Uani 1 1 d . . . . .
H25 H 0.340740 0.764431 0.283547 0.038 Uiso 1 1 calc R U . . .
C17 C 1.0752(5) 0.2396(5) 0.6050(4) 0.0373(16) Uani 1 1 d . . . . .
H17 H 1.126708 0.190427 0.637339 0.045 Uiso 1 1 calc R U . . .
C18 C 1.0791(5) 0.2728(5) 0.5253(3) 0.0395(17) Uani 1 1 d . . . . .
H18 H 1.134355 0.251405 0.491028 0.047 Uiso 1 1 calc R U . . .
C43A C 1.1429(6) 0.3906(7) 0.2389(5) 0.0260(19) Uani 0.734(10) 1 d . . P A 1
H43A H 1.183597 0.435335 0.198735 0.031 Uiso 0.734(10) 1 calc R U P A 1
C44A C 1.0871(6) 0.4245(7) 0.3007(5) 0.0246(19) Uani 0.734(10) 1 d . . P A 1
H44A H 1.089288 0.491747 0.301806 0.030 Uiso 0.734(10) 1 calc R U P A 1
C40A C 1.0344(8) 0.2572(7) 0.3612(5) 0.041(3) Uani 0.734(10) 1 d . . P A 1
H40A H 0.999747 0.209738 0.404045 0.049 Uiso 0.734(10) 1 calc R U P A 1
C41A C 1.0905(7) 0.2251(6) 0.3001(5) 0.038(2) Uani 0.734(10) 1 d . . P A 1
H41A H 1.095406 0.155097 0.302323 0.046 Uiso 0.734(10) 1 calc R U P A 1
C3 C 0.7526(4) 0.5834(5) 0.3195(3) 0.0266(12) Uani 1 1 d . . . . .
H3A H 0.716560 0.628044 0.274465 0.032 Uiso 1 1 calc R U . . .
C16 C 0.9784(4) 0.2926(4) 0.6319(3) 0.0215(11) Uani 1 1 d . . . . .
C35 C 1.0315(4) 0.0291(5) 0.8789(4) 0.0298(13) Uani 1 1 d . . . . .
H35 H 1.005192 -0.031498 0.913275 0.036 Uiso 1 1 calc R U . . .
C30 C 0.3601(4) 0.5566(4) 0.8920(3) 0.0255(12) Uani 1 1 d . . . . .
C6 C 0.5963(4) 0.6173(4) 0.5043(3) 0.0262(12) Uani 1 1 d . . . . .
C39 C 1.0289(5) 0.3585(4) 0.3599(3) 0.0262(12) Uani 1 1 d . . . . .
C13 C 0.8054(4) 0.3054(4) 0.8181(3) 0.0239(12) Uani 1 1 d . . . . .
H13 H 0.839829 0.258252 0.863216 0.029 Uiso 1 1 calc R U . . .
C24 C 0.4477(4) 0.8640(4) 0.2441(3) 0.0224(12) Uani 1 1 d . . . . .
C9 C 0.5801(4) 0.5556(4) 0.6356(3) 0.0232(12) Uani 1 1 d . . . . .
N5 N 0.9680(4) 0.6491(4) 0.0145(3) 0.0260(10) Uani 1 1 d . . . . .
H5A H 1.030307 0.635345 -0.012979 0.031 Uiso 1 1 calc R U . . .
H5B H 0.916136 0.639462 -0.009643 0.031 Uiso 1 1 calc R U . . .
C46 C 0.9502(5) 0.7583(5) 0.0113(4) 0.0411(16) Uani 1 1 d . . . . .
H46A H 0.937651 0.804231 -0.043101 0.062 Uiso 1 1 calc R U . . .
H46B H 1.012229 0.772624 0.027764 0.062 Uiso 1 1 calc R U . . .
H46C H 0.888761 0.770853 0.047091 0.062 Uiso 1 1 calc R U . . .
C45 C 0.9698(6) 0.5753(6) 0.0967(4) 0.0474(18) Uani 1 1 d . . . . .
H45A H 0.979824 0.503901 0.095779 0.071 Uiso 1 1 calc R U . . .
H45B H 0.903091 0.590052 0.126675 0.071 Uiso 1 1 calc R U . . .
H45C H 1.027835 0.582838 0.122097 0.071 Uiso 1 1 calc R U . . .
N6 N 0.5237(3) 0.8354(4) 0.0133(3) 0.0260(10) Uani 1 1 d . . . . .
H6A H 0.466722 0.863135 0.039321 0.031 Uiso 1 1 calc R U . . .
H6B H 0.526827 0.877780 -0.038217 0.031 Uiso 1 1 calc R U . . .
C47 C 0.5096(5) 0.7328(5) 0.0163(4) 0.0341(14) Uani 1 1 d . . . . .
H47A H 0.502644 0.687674 0.071785 0.051 Uiso 1 1 calc R U . . .
H47B H 0.570618 0.702383 -0.011550 0.051 Uiso 1 1 calc R U . . .
H47C H 0.445888 0.739555 -0.009348 0.051 Uiso 1 1 calc R U . . .
C48 C 0.6210(5) 0.8330(5) 0.0496(4) 0.0363(15) Uani 1 1 d . . . . .
H48A H 0.683178 0.809251 0.018942 0.054 Uiso 1 1 calc R U . . .
H48B H 0.619743 0.785079 0.104508 0.054 Uiso 1 1 calc R U . . .
H48C H 0.623786 0.903017 0.049212 0.054 Uiso 1 1 calc R U . . .
C40 C 0.976(2) 0.314(2) 0.3129(15) 0.039(7) Uiso 0.266(10) 1 d . . P A 2
H40 H 0.902954 0.309908 0.324333 0.047 Uiso 0.266(10) 1 calc R U P A 2
C44 C 1.119(2) 0.379(2) 0.3305(17) 0.036(7) Uiso 0.266(10) 1 d . . P A 2
H44 H 1.148532 0.420346 0.351254 0.043 Uiso 0.266(10) 1 calc R U P A 2
C43 C 1.178(2) 0.347(2) 0.2688(15) 0.030(6) Uiso 0.266(10) 1 d . . P A 2
H43 H 1.246918 0.363022 0.251740 0.035 Uiso 0.266(10) 1 calc R U P A 2
C41 C 1.0319(18) 0.2799(18) 0.2538(14) 0.032(6) Uiso 0.266(10) 1 d . . P A 2
H41 H 1.000664 0.247881 0.226122 0.039 Uiso 0.266(10) 1 calc R U P A 2

loop_
_atom_site_aniso_label
_atom_site_aniso_U_11
_atom_site_aniso_U_22
_atom_site_aniso_U_33
_atom_site_aniso_U_23
_atom_site_aniso_U_13
_atom_site_aniso_U_12
Pd1 0.0183(2) 0.0166(2) 0.0138(2) -0.00204(15) -0.00170(15) 0.00133(15)
P1 0.0198(7) 0.0293(8) 0.0197(7) -0.0024(6) -0.0030(6) 0.0069(6)
P4 0.0214(7) 0.0335(8) 0.0310(8) -0.0178(7) -0.0017(6) 0.0015(6)
P3 0.0197(7) 0.0311(9) 0.0268(8) 0.0028(7) -0.0055(6) 0.0031(6)
P2 0.0213(7) 0.0421(9) 0.0357(9) -0.0239(8) 0.0039(6) -0.0013(7)
O3 0.023(2) 0.030(2) 0.031(2) 0.0003(18) 0.0026(17) 0.0024(17)
O9 0.024(2) 0.031(2) 0.039(2) -0.0010(19) -0.0022(18) 0.0033(18)
O8 0.029(2) 0.028(2) 0.039(3) -0.0045(19) -0.0026(19) 0.0017(18)
O4 0.022(2) 0.060(3) 0.043(3) -0.027(2) -0.0004(19) 0.002(2)
O7 0.025(2) 0.048(3) 0.029(2) -0.009(2) -0.0091(18) 0.0018(19)
O10 0.036(2) 0.044(3) 0.027(2) -0.015(2) -0.0006(18) -0.005(2)
O6 0.041(3) 0.073(3) 0.025(2) -0.017(2) 0.0031(19) -0.031(3)
O12 0.024(2) 0.055(3) 0.056(3) -0.034(3) -0.006(2) 0.003(2)
O5 0.030(2) 0.053(3) 0.098(4) -0.055(3) 0.009(3) -0.005(2)
O2 0.022(2) 0.031(2) 0.024(2) 0.0012(17) 0.0018(16) 0.0033(17)
O11 0.030(2) 0.027(2) 0.041(2) -0.0185(19) -0.0083(18) 0.0042(17)
O1 0.034(2) 0.040(3) 0.026(2) -0.0084(19) -0.0151(18) 0.0112(19)
N3 0.017(2) 0.018(2) 0.014(2) -0.0038(18) -0.0035(17) -0.0005(17)
N1 0.019(2) 0.017(2) 0.019(2) -0.0054(18) -0.0011(18) 0.0002(18)
N4 0.029(2) 0.023(2) 0.013(2) -0.0035(19) -0.0008(19) -0.008(2)
N2 0.026(2) 0.016(2) 0.008(2) -0.0016(17) -0.0006(17) 0.0076(18)
C21 0.020(3) 0.024(3) 0.018(3) -0.005(2) -0.001(2) 0.003(2)
C4 0.022(3) 0.014(3) 0.014(2) 0.002(2) -0.003(2) -0.004(2)
C5 0.023(3) 0.019(3) 0.019(3) -0.001(2) -0.006(2) -0.003(2)
C1 0.027(3) 0.017(3) 0.018(3) -0.003(2) 0.000(2) -0.002(2)
C36 0.018(3) 0.028(3) 0.018(3) -0.004(2) -0.003(2) 0.002(2)
C11 0.018(2) 0.015(3) 0.018(3) -0.006(2) -0.001(2) -0.003(2)
C20 0.027(3) 0.020(3) 0.019(3) -0.005(2) 0.009(2) -0.001(2)
C27 0.017(3) 0.022(3) 0.020(3) -0.006(2) -0.004(2) 0.003(2)
C37 0.023(3) 0.025(3) 0.026(3) 0.000(2) -0.006(2) -0.001(2)
C19 0.027(3) 0.022(3) 0.019(3) -0.004(2) 0.001(2) 0.006(2)
C33 0.022(3) 0.019(3) 0.020(3) -0.003(2) -0.006(2) 0.005(2)
C10 0.017(3) 0.020(3) 0.019(3) -0.006(2) -0.001(2) 0.000(2)
C15 0.025(3) 0.012(3) 0.021(3) -0.001(2) -0.008(2) -0.001(2)
C38 0.023(3) 0.026(3) 0.023(3) 0.001(2) -0.001(2) -0.007(2)
C2 0.024(3) 0.053(4) 0.016(3) -0.019(3) 0.008(2) -0.016(3)
C26 0.030(3) 0.018(3) 0.027(3) -0.003(2) -0.006(2) -0.002(2)
C42 0.029(3) 0.025(3) 0.022(3) -0.010(2) -0.003(2) 0.006(2)
C12 0.021(3) 0.023(3) 0.015(3) -0.001(2) -0.004(2) 0.001(2)
C7 0.031(3) 0.041(4) 0.018(3) -0.003(3) -0.006(2) 0.020(3)
C32 0.021(3) 0.038(3) 0.032(3) -0.020(3) -0.003(2) -0.005(2)
C28 0.022(3) 0.048(4) 0.029(3) -0.025(3) 0.000(2) -0.005(3)
C23 0.027(3) 0.029(3) 0.030(3) 0.009(3) -0.003(3) -0.009(3)
C34 0.021(3) 0.025(3) 0.029(3) -0.002(2) -0.004(2) -0.004(2)
C22 0.024(3) 0.035(4) 0.032(3) 0.008(3) -0.012(3) -0.005(3)
C14 0.022(3) 0.016(3) 0.014(2) -0.004(2) -0.002(2) -0.001(2)
C31 0.025(3) 0.048(4) 0.033(3) -0.023(3) -0.004(3) -0.002(3)
C29 0.023(3) 0.044(4) 0.032(3) -0.020(3) 0.002(2) -0.009(3)
C8 0.030(3) 0.042(4) 0.025(3) -0.009(3) -0.005(3) 0.016(3)
C25 0.027(3) 0.033(3) 0.036(3) -0.008(3) -0.012(3) -0.007(3)
C17 0.036(3) 0.033(4) 0.025(3) -0.002(3) -0.002(3) 0.016(3)
C18 0.038(4) 0.038(4) 0.021(3) -0.002(3) 0.007(3) 0.017(3)
C43A 0.016(4) 0.031(5) 0.026(4) -0.002(4) -0.003(3) -0.003(3)
C44A 0.029(4) 0.028(5) 0.022(4) -0.016(4) 0.000(4) -0.003(4)
C40A 0.055(6) 0.024(5) 0.031(5) -0.004(4) 0.016(4) -0.002(4)
C41A 0.051(6) 0.017(4) 0.041(5) -0.008(4) 0.007(4) 0.001(4)
C3 0.029(3) 0.031(3) 0.018(3) -0.003(2) -0.005(2) -0.008(3)
C16 0.018(3) 0.017(3) 0.023(3) -0.003(2) 0.003(2) 0.003(2)
C35 0.021(3) 0.025(3) 0.031(3) 0.003(3) -0.002(2) -0.001(2)
C30 0.020(3) 0.027(3) 0.026(3) -0.009(2) -0.001(2) 0.005(2)
C6 0.026(3) 0.028(3) 0.017(3) -0.001(2) -0.006(2) 0.002(2)
C39 0.035(3) 0.020(3) 0.021(3) -0.008(2) -0.002(2) 0.005(2)
C13 0.028(3) 0.024(3) 0.016(3) -0.004(2) -0.005(2) 0.000(2)
C24 0.024(3) 0.019(3) 0.018(3) -0.003(2) -0.001(2) 0.002(2)
C9 0.023(3) 0.022(3) 0.020(3) -0.006(2) -0.004(2) 0.004(2)
N5 0.021(2) 0.032(3) 0.025(3) -0.013(2) 0.0035(19) -0.003(2)
C46 0.037(4) 0.036(4) 0.054(4) -0.017(3) -0.009(3) -0.006(3)
C45 0.065(5) 0.049(4) 0.032(4) -0.011(3) -0.002(3) -0.024(4)
N6 0.022(2) 0.026(3) 0.027(3) -0.006(2) 0.002(2) -0.005(2)
C47 0.032(3) 0.027(3) 0.039(4) -0.009(3) 0.004(3) -0.004(3)
C48 0.031(3) 0.036(4) 0.036(4) -0.003(3) -0.005(3) -0.008(3)

loop_
_atom_type_symbol
_atom_type_description
_atom_type_scat_dispersion_real
_atom_type_scat_dispersion_imag
_atom_type_scat_source
C C 0.0033 0.0016 'International Tables Vol C Tables 4.2.6.8 and 6.1.1.4'
H H 0.0000 0.0000 'International Tables Vol C Tables 4.2.6.8 and 6.1.1.4'
N N 0.0061 0.0033 'International Tables Vol C Tables 4.2.6.8 and 6.1.1.4'
O O 0.0106 0.0060 'International Tables Vol C Tables 4.2.6.8 and 6.1.1.4'
P P 0.1023 0.0942 'International Tables Vol C Tables 4.2.6.8 and 6.1.1.4'
Pd Pd -0.9988 1.0072 'International Tables Vol C Tables 4.2.6.8 and 6.1.1.4'

loop_
_geom_angle_atom_site_label_1
_geom_angle_atom_site_label_2
_geom_angle_atom_site_label_3
_geom_angle
_geom_angle_site_symmetry_1
_geom_angle_site_symmetry_3
_geom_angle_publ_flag
N3 Pd1 N1 178.98(18) . . ?
N3 Pd1 N4 90.25(17) . . ?
N3 Pd1 N2 89.94(16) . . ?
N1 Pd1 N4 90.03(17) . . ?
N1 Pd1 N2 89.78(16) . . ?
N4 Pd1 N2 179.45(19) . . ?
O3 P1 C24 104.2(2) . . ?
O2 P1 O3 111.4(2) . . ?
O2 P1 O1 113.3(2) . . ?
O2 P1 C24 108.3(2) . . ?
O1 P1 O3 110.6(3) . . ?
O1 P1 C24 108.6(2) . . ?
O10 P4 O12 109.7(3) . . ?
O10 P4 C42 108.1(2) . . ?
O12 P4 C42 104.3(3) . . ?
O11 P4 O10 113.7(2) . . ?
O11 P4 O12 112.3(2) . . ?
O11 P4 C42 108.2(3) . . ?
O9 P3 O8 115.4(2) . . ?
O9 P3 O7 111.1(3) . . ?
O9 P3 C36 109.6(2) . . ?
O8 P3 O7 109.0(3) . . ?
O8 P3 C36 107.6(3) . . ?
O7 P3 C36 103.4(2) . . ?
O4 P2 O6 111.8(3) . . ?
O4 P2 O5 118.4(3) . . ?
O4 P2 C30 110.2(3) . . ?
O6 P2 C30 106.2(3) . . ?
O5 P2 O6 104.8(3) . . ?
O5 P2 C30 104.6(3) . . ?
P1 O3 H3 109.5 . . ?
P3 O8 H8 109.5 . . ?
P3 O7 H7 109.5 . . ?
P2 O6 H6 109.5 . . ?
P4 O12 H12 109.5 . . ?
C11 N3 Pd1 127.4(3) . . ?
C11 N3 C14 106.0(4) . . ?
C14 N3 Pd1 126.6(3) . . ?
C4 N1 Pd1 126.6(3) . . ?
C4 N1 C1 106.9(4) . . ?
C1 N1 Pd1 126.1(3) . . ?
C19 N4 Pd1 126.5(4) . . ?
C19 N4 C16 106.3(4) . . ?
C16 N4 Pd1 127.1(3) . . ?
C6 N2 Pd1 126.0(3) . . ?
C6 N2 C9 107.3(4) . . ?
C9 N2 Pd1 126.3(3) . . ?
C26 C21 C5 121.2(5) . . ?
C22 C21 C5 120.0(5) . . ?
C22 C21 C26 118.8(5) . . ?
N1 C4 C5 126.1(5) . . ?
N1 C4 C3 109.5(5) . . ?
C5 C4 C3 124.4(5) . . ?
C4 C5 C21 117.1(5) . . ?
C6 C5 C21 119.2(5) . . ?
C6 C5 C4 123.7(5) . . ?
N1 C1 C20 126.2(5) . . ?
N1 C1 C2 108.5(5) . . ?
C20 C1 C2 125.2(5) . . ?
C37 C36 P3 119.4(4) . . ?
C37 C36 C35 118.4(5) . . ?
C35 C36 P3 122.3(4) . . ?
N3 C11 C10 125.7(5) . . ?
N3 C11 C12 109.6(4) . . ?
C10 C11 C12 124.7(5) . . ?
C1 C20 C39 116.7(5) . . ?
C19 C20 C1 124.2(5) . . ?
C19 C20 C39 119.0(5) . . ?
C32 C27 C10 122.5(5) . . ?
C32 C27 C28 117.3(5) . . ?
C28 C27 C10 120.2(5) . . ?
C36 C37 H37 119.4 . . ?
C36 C37 C38 121.3(5) . . ?
C38 C37 H37 119.4 . . ?
N4 C19 C20 126.3(5) . . ?
N4 C19 C18 109.4(5) . . ?
C20 C19 C18 124.2(5) . . ?
C38 C33 C15 120.4(5) . . ?
C38 C33 C34 118.9(5) . . ?
C34 C33 C15 120.8(5) . . ?
C11 C10 C27 118.0(4) . . ?
C9 C10 C11 124.2(5) . . ?
C9 C10 C27 117.8(5) . . ?
C14 C15 C33 118.1(5) . . ?
C16 C15 C33 117.1(5) . . ?
C16 C15 C14 124.8(5) . . ?
C37 C38 H38 119.8 . . ?
C33 C38 C37 120.4(5) . . ?
C33 C38 H38 119.8 . . ?
C1 C2 H2 125.9 . . ?
C3 C2 C1 108.2(5) . . ?
C3 C2 H2 125.9 . . ?
C21 C26 H26 119.6 . . ?
C21 C26 C25 120.7(5) . . ?
C25 C26 H26 119.6 . . ?
C43A C42 P4 122.1(5) . . ?
C43A C42 C41A 118.0(6) . . ?
C41A C42 P4 119.8(5) . . ?
C43 C42 P4 125.3(11) . . ?
C43 C42 C41 120.3(15) . . ?
C41 C42 P4 113.6(10) . . ?
C11 C12 H12A 126.1 . . ?
C13 C12 C11 107.9(5) . . ?
C13 C12 H12A 126.1 . . ?
C8 C7 H7A 126.3 . . ?
C8 C7 C6 107.5(5) . . ?
C6 C7 H7A 126.3 . . ?
C27 C32 H32 119.3 . . ?
C31 C32 C27 121.4(5) . . ?
C31 C32 H32 119.3 . . ?
C27 C28 H28 119.3 . . ?
C27 C28 C29 121.4(5) . . ?
C29 C28 H28 119.3 . . ?
C22 C23 H23 119.2 . . ?
C24 C23 H23 119.2 . . ?
C24 C23 C22 121.7(5) . . ?
C33 C34 H34 120.0 . . ?
C35 C34 C33 120.0(5) . . ?
C35 C34 H34 120.0 . . ?
C21 C22 C23 120.3(5) . . ?
C21 C22 H22 119.9 . . ?
C23 C22 H22 119.9 . . ?
N3 C14 C15 126.0(5) . . ?
N3 C14 C13 109.8(4) . . ?
C15 C14 C13 124.1(5) . . ?
C32 C31 H31 118.8 . . ?
C32 C31 C30 122.4(6) . . ?
C30 C31 H31 118.8 . . ?
C28 C29 H29 119.8 . . ?
C28 C29 C30 120.4(5) . . ?
C30 C29 H29 119.8 . . ?
C7 C8 H8A 126.1 . . ?
C7 C8 C9 107.8(5) . . ?
C9 C8 H8A 126.1 . . ?
C26 C25 H25 120.3 . . ?
C24 C25 C26 119.5(5) . . ?
C24 C25 H25 120.3 . . ?
C18 C17 H17 126.5 . . ?
C18 C17 C16 107.0(5) . . ?
C16 C17 H17 126.5 . . ?
C19 C18 H18 126.0 . . ?
C17 C18 C19 108.1(5) . . ?
C17 C18 H18 126.0 . . ?
C42 C43A H43A 119.3 . . ?
C42 C43A C44A 121.4(7) . . ?
C44A C43A H43A 119.3 . . ?
C43A C44A H44A 120.4 . . ?
C39 C44A C43A 119.2(7) . . ?
C39 C44A H44A 120.4 . . ?
C41A C40A H40A 119.9 . . ?
C39 C40A H40A 119.9 . . ?
C39 C40A C41A 120.2(7) . . ?
C42 C41A H41A 119.5 . . ?
C40A C41A C42 120.9(7) . . ?
C40A C41A H41A 119.5 . . ?
C4 C3 H3A 126.5 . . ?
C2 C3 C4 106.9(5) . . ?
C2 C3 H3A 126.5 . . ?
N4 C16 C15 125.1(5) . . ?
N4 C16 C17 109.3(5) . . ?
C15 C16 C17 125.4(5) . . ?
C36 C35 C34 121.1(5) . . ?
C36 C35 H35 119.5 . . ?
C34 C35 H35 119.5 . . ?
C31 C30 P2 121.3(4) . . ?
C31 C30 C29 117.1(5) . . ?
C29 C30 P2 121.6(4) . . ?
N2 C6 C5 127.1(5) . . ?
N2 C6 C7 108.8(5) . . ?
C5 C6 C7 123.9(5) . . ?
C20 C39 C40 115.7(11) . . ?
C44A C39 C20 122.3(5) . . ?
C44A C39 C40A 119.4(6) . . ?
C40A C39 C20 118.3(6) . . ?
C44 C39 C20 128.2(13) . . ?
C44 C39 C40 114.6(16) . . ?
C12 C13 C14 106.7(5) . . ?
C12 C13 H13 126.6 . . ?
C14 C13 H13 126.6 . . ?
C23 C24 P1 120.7(4) . . ?
C23 C24 C25 119.0(5) . . ?
C25 C24 P1 120.2(4) . . ?
N2 C9 C10 126.4(5) . . ?
N2 C9 C8 108.6(5) . . ?
C10 C9 C8 125.0(5) . . ?
H5A N5 H5B 107.8 . . ?
C46 N5 H5A 109.1 . . ?
C46 N5 H5B 109.1 . . ?
C46 N5 C45 112.5(5) . . ?
C45 N5 H5A 109.1 . . ?
C45 N5 H5B 109.1 . . ?
N5 C46 H46A 109.5 . . ?
N5 C46 H46B 109.5 . . ?
N5 C46 H46C 109.5 . . ?
H46A C46 H46B 109.5 . . ?
H46A C46 H46C 109.5 . . ?
H46B C46 H46C 109.5 . . ?
N5 C45 H45A 109.5 . . ?
N5 C45 H45B 109.5 . . ?
N5 C45 H45C 109.5 . . ?
H45A C45 H45B 109.5 . . ?
H45A C45 H45C 109.5 . . ?
H45B C45 H45C 109.5 . . ?
H6A N6 H6B 107.8 . . ?
C47 N6 H6A 108.9 . . ?
C47 N6 H6B 108.9 . . ?
C47 N6 C48 113.2(5) . . ?
C48 N6 H6A 108.9 . . ?
C48 N6 H6B 108.9 . . ?
N6 C47 H47A 109.5 . . ?
N6 C47 H47B 109.5 . . ?
N6 C47 H47C 109.5 . . ?
H47A C47 H47B 109.5 . . ?
H47A C47 H47C 109.5 . . ?
H47B C47 H47C 109.5 . . ?
N6 C48 H48A 109.5 . . ?
N6 C48 H48B 109.5 . . ?
N6 C48 H48C 109.5 . . ?
H48A C48 H48B 109.5 . . ?
H48A C48 H48C 109.5 . . ?
H48B C48 H48C 109.5 . . ?
C39 C40 H40 119.8 . . ?
C41 C40 C39 120(2) . . ?
C41 C40 H40 119.8 . . ?
C39 C44 H44 117.4 . . ?
C39 C44 C43 125(2) . . ?
C43 C44 H44 117.4 . . ?
C42 C43 C44 120(2) . . ?
C42 C43 H43 119.8 . . ?
C44 C43 H43 119.8 . . ?
C42 C41 H41 121.3 . . ?
C40 C41 C42 117(2) . . ?
C40 C41 H41 121.3 . . ?

loop_
_geom_bond_atom_site_label_1
_geom_bond_atom_site_label_2
_geom_bond_distance
_geom_bond_site_symmetry_2
_geom_bond_publ_flag
Pd1 N3 2.018(4) . ?
Pd1 N1 2.021(4) . ?
Pd1 N4 2.022(5) . ?
Pd1 N2 2.032(4) . ?
P1 O3 1.562(4) . ?
P1 O2 1.506(4) . ?
P1 O1 1.519(4) . ?
P1 C24 1.797(5) . ?
P4 O10 1.512(4) . ?
P4 O12 1.566(4) . ?
P4 O11 1.500(4) . ?
P4 C42 1.803(5) . ?
P3 O9 1.509(4) . ?
P3 O8 1.529(4) . ?
P3 O7 1.555(5) . ?
P3 C36 1.803(5) . ?
P2 O4 1.500(4) . ?
P2 O6 1.549(5) . ?
P2 O5 1.518(5) . ?
P2 C30 1.802(5) . ?
O3 H3 0.8400 . ?
O8 H8 0.8400 . ?
O7 H7 0.8400 . ?
O6 H6 0.8400 . ?
O12 H12 0.8400 . ?
N3 C11 1.373(6) . ?
N3 C14 1.376(6) . ?
N1 C4 1.373(6) . ?
N1 C1 1.376(7) . ?
N4 C19 1.373(7) . ?
N4 C16 1.380(7) . ?
N2 C6 1.366(7) . ?
N2 C9 1.380(7) . ?
C21 C5 1.494(7) . ?
C21 C26 1.390(8) . ?
C21 C22 1.382(8) . ?
C4 C5 1.401(7) . ?
C4 C3 1.428(7) . ?
C5 C6 1.379(8) . ?
C1 C20 1.394(7) . ?
C1 C2 1.429(8) . ?
C36 C37 1.379(8) . ?
C36 C35 1.382(8) . ?
C11 C10 1.402(7) . ?
C11 C12 1.426(7) . ?
C20 C19 1.383(8) . ?
C20 C39 1.497(7) . ?
C27 C10 1.483(7) . ?
C27 C32 1.384(8) . ?
C27 C28 1.391(8) . ?
C37 H37 0.9500 . ?
C37 C38 1.382(8) . ?
C19 C18 1.425(8) . ?
C33 C15 1.497(7) . ?
C33 C38 1.378(8) . ?
C33 C34 1.397(8) . ?
C10 C9 1.394(7) . ?
C15 C14 1.401(7) . ?
C15 C16 1.398(7) . ?
C38 H38 0.9500 . ?
C2 H2 0.9500 . ?
C2 C3 1.347(8) . ?
C26 H26 0.9500 . ?
C26 C25 1.401(8) . ?
C42 C43A 1.373(10) . ?
C42 C41A 1.395(10) . ?
C42 C43 1.30(2) . ?
C42 C41 1.43(2) . ?
C12 H12A 0.9500 . ?
C12 C13 1.346(7) . ?
C7 H7A 0.9500 . ?
C7 C8 1.341(8) . ?
C7 C6 1.444(8) . ?
C32 H32 0.9500 . ?
C32 C31 1.357(8) . ?
C28 H28 0.9500 . ?
C28 C29 1.392(8) . ?
C23 H23 0.9500 . ?
C23 C22 1.384(8) . ?
C23 C24 1.366(8) . ?
C34 H34 0.9500 . ?
C34 C35 1.385(8) . ?
C22 H22 0.9500 . ?
C14 C13 1.433(7) . ?
C31 H31 0.9500 . ?
C31 C30 1.386(8) . ?
C29 H29 0.9500 . ?
C29 C30 1.395(8) . ?
C8 H8A 0.9500 . ?
C8 C9 1.436(8) . ?
C25 H25 0.9500 . ?
C25 C24 1.397(8) . ?
C17 H17 0.9500 . ?
C17 C18 1.343(8) . ?
C17 C16 1.436(8) . ?
C18 H18 0.9500 . ?
C43A H43A 0.9500 . ?
C43A C44A 1.411(11) . ?
C44A H44A 0.9500 . ?
C44A C39 1.386(10) . ?
C40A H40A 0.9500 . ?
C40A C41A 1.388(12) . ?
C40A C39 1.388(10) . ?
C41A H41A 0.9500 . ?
C3 H3A 0.9500 . ?
C35 H35 0.9500 . ?
C39 C40 1.52(3) . ?
C39 C44 1.26(3) . ?
C13 H13 0.9500 . ?
N5 H5A 0.9100 . ?
N5 H5B 0.9100 . ?
N5 C46 1.471(8) . ?
N5 C45 1.478(8) . ?
C46 H46A 0.9800 . ?
C46 H46B 0.9800 . ?
C46 H46C 0.9800 . ?
C45 H45A 0.9800 . ?
C45 H45B 0.9800 . ?
C45 H45C 0.9800 . ?
N6 H6A 0.9100 . ?
N6 H6B 0.9100 . ?
N6 C47 1.458(7) . ?
N6 C48 1.499(7) . ?
C47 H47A 0.9800 . ?
C47 H47B 0.9800 . ?
C47 H47C 0.9800 . ?
C48 H48A 0.9800 . ?
C48 H48B 0.9800 . ?
C48 H48C 0.9800 . ?
C40 H40 0.9500 . ?
C40 C41 1.37(3) . ?
C44 H44 0.9500 . ?
C44 C43 1.42(3) . ?
C43 H43 0.9500 . ?
C41 H41 0.9500 . ?

loop_
_geom_hbond_atom_site_label_D
_geom_hbond_atom_site_label_H
_geom_hbond_atom_site_label_A
_geom_hbond_distance_DH
_geom_hbond_distance_HA
_geom_hbond_distance_DA
_geom_hbond_angle_DHA
_geom_hbond_site_symmetry_A
_geom_hbond_publ_flag
O3 H3 O11 0.84 1.67 2.500(5) 169.6 1_465 yes
O8 H8 O5 0.84 1.78 2.450(6) 135.8 1_645 yes
O7 H7 O1 0.84 1.70 2.513(5) 161.5 1_646 yes
O6 H6 O10 0.84 1.78 2.540(6) 149.8 1_456 yes
O12 H12 O2 0.84 1.77 2.534(6) 151.0 1_645 yes
N5 H5A O4 0.91 1.79 2.700(6) 173.7 1_654 yes
N5 H5B O10 0.91 1.86 2.750(6) 164.1 2_765 yes
N6 H6A O1 0.91 1.83 2.733(6) 169.7 . yes
N6 H6B O2 0.91 1.90 2.769(6) 160.0 2_675 yes

loop_
_geom_torsion_atom_site_label_1
_geom_torsion_atom_site_label_2
_geom_torsion_atom_site_label_3
_geom_torsion_atom_site_label_4
_geom_torsion
_geom_torsion_site_symmetry_1
_geom_torsion_site_symmetry_2
_geom_torsion_site_symmetry_3
_geom_torsion_site_symmetry_4
_geom_torsion_publ_flag
Pd1 N3 C11 C10 -1.3(7) . . . . ?
Pd1 N3 C11 C12 178.5(3) . . . . ?
Pd1 N3 C14 C15 4.3(7) . . . . ?
Pd1 N3 C14 C13 -178.7(3) . . . . ?
Pd1 N1 C4 C5 5.2(8) . . . . ?
Pd1 N1 C4 C3 -174.4(4) . . . . ?
Pd1 N1 C1 C20 -7.7(8) . . . . ?
Pd1 N1 C1 C2 174.0(4) . . . . ?
Pd1 N4 C19 C20 -2.5(9) . . . . ?
Pd1 N4 C19 C18 -179.9(4) . . . . ?
Pd1 N4 C16 C15 4.8(8) . . . . ?
Pd1 N4 C16 C17 179.7(4) . . . . ?
Pd1 N2 C6 C5 8.9(9) . . . . ?
Pd1 N2 C6 C7 -174.8(4) . . . . ?
Pd1 N2 C9 C10 -4.6(8) . . . . ?
Pd1 N2 C9 C8 174.8(4) . . . . ?
P4 C42 C43A C44A 176.1(6) . . . . ?
P4 C42 C41A C40A -175.6(7) . . . . ?
P4 C42 C43 C44 177.1(18) . . . . ?
P4 C42 C41 C40 -177.0(17) . . . . ?
P3 C36 C37 C38 178.3(5) . . . . ?
P3 C36 C35 C34 -178.2(5) . . . . ?
O3 P1 C24 C23 -133.7(5) . . . . ?
O3 P1 C24 C25 46.0(5) . . . . ?
O9 P3 C36 C37 -37.6(5) . . . . ?
O9 P3 C36 C35 141.8(5) . . . . ?
O8 P3 C36 C37 -163.8(5) . . . . ?
O8 P3 C36 C35 15.6(6) . . . . ?
O4 P2 C30 C31 163.2(5) . . . . ?
O4 P2 C30 C29 -15.6(6) . . . . ?
O7 P3 C36 C37 81.0(5) . . . . ?
O7 P3 C36 C35 -99.6(5) . . . . ?
O10 P4 C42 C43A -41.1(6) . . . . ?
O10 P4 C42 C41A 143.1(6) . . . . ?
O10 P4 C42 C43 -81.5(16) . . . . ?
O10 P4 C42 C41 88.7(11) . . . . ?
O6 P2 C30 C31 -75.5(5) . . . . ?
O6 P2 C30 C29 105.7(5) . . . . ?
O12 P4 C42 C43A 75.7(6) . . . . ?
O12 P4 C42 C41A -100.1(6) . . . . ?
O12 P4 C42 C43 35.2(17) . . . . ?
O12 P4 C42 C41 -154.6(11) . . . . ?
O5 P2 C30 C31 35.0(6) . . . . ?
O5 P2 C30 C29 -143.9(5) . . . . ?
O2 P1 C24 C23 -15.0(6) . . . . ?
O2 P1 C24 C25 164.7(5) . . . . ?
O11 P4 C42 C43A -164.6(6) . . . . ?
O11 P4 C42 C41A 19.6(7) . . . . ?
O11 P4 C42 C43 154.9(16) . . . . ?
O11 P4 C42 C41 -34.9(11) . . . . ?
O1 P1 C24 C23 108.4(5) . . . . ?
O1 P1 C24 C25 -71.9(5) . . . . ?
N3 C11 C10 C27 178.3(5) . . . . ?
N3 C11 C10 C9 -0.3(9) . . . . ?
N3 C11 C12 C13 -0.4(6) . . . . ?
N3 C14 C13 C12 1.0(6) . . . . ?
N1 C4 C5 C21 175.6(5) . . . . ?
N1 C4 C5 C6 -5.4(9) . . . . ?
N1 C4 C3 C2 0.8(6) . . . . ?
N1 C1 C20 C19 1.0(9) . . . . ?
N1 C1 C20 C39 177.0(5) . . . . ?
N1 C1 C2 C3 0.4(6) . . . . ?
N4 C19 C18 C17 0.8(8) . . . . ?
C21 C5 C6 N2 176.8(5) . . . . ?
C21 C5 C6 C7 0.9(9) . . . . ?
C21 C26 C25 C24 1.1(9) . . . . ?
C4 N1 C1 C20 178.4(5) . . . . ?
C4 N1 C1 C2 0.1(6) . . . . ?
C4 C5 C6 N2 -2.2(10) . . . . ?
C4 C5 C6 C7 -178.0(6) . . . . ?
C5 C21 C26 C25 179.3(5) . . . . ?
C5 C21 C22 C23 180.0(6) . . . . ?
C5 C4 C3 C2 -178.9(5) . . . . ?
C1 N1 C4 C5 179.1(5) . . . . ?
C1 N1 C4 C3 -0.6(6) . . . . ?
C1 C20 C19 N4 4.5(10) . . . . ?
C1 C20 C19 C18 -178.5(6) . . . . ?
C1 C20 C39 C44A 69.3(8) . . . . ?
C1 C20 C39 C40A -111.0(7) . . . . ?
C1 C20 C39 C40 -56.3(12) . . . . ?
C1 C20 C39 C44 109(2) . . . . ?
C1 C2 C3 C4 -0.7(6) . . . . ?
C36 C37 C38 C33 0.1(9) . . . . ?
C11 N3 C14 C15 -178.1(5) . . . . ?
C11 N3 C14 C13 -1.2(6) . . . . ?
C11 C10 C9 N2 3.4(9) . . . . ?
C11 C10 C9 C8 -175.8(6) . . . . ?
C11 C12 C13 C14 -0.3(6) . . . . ?
C20 C1 C2 C3 -177.9(5) . . . . ?
C20 C19 C18 C17 -176.6(6) . . . . ?
C20 C39 C40 C41 -179.4(18) . . . . ?
C20 C39 C44 C43 -178(2) . . . . ?
C27 C10 C9 N2 -175.2(5) . . . . ?
C27 C10 C9 C8 5.6(9) . . . . ?
C27 C32 C31 C30 -1.8(10) . . . . ?
C27 C28 C29 C30 -0.3(10) . . . . ?
C37 C36 C35 C34 1.2(9) . . . . ?
C19 N4 C16 C15 -174.1(5) . . . . ?
C19 N4 C16 C17 0.8(6) . . . . ?
C19 C20 C39 C44A -114.4(7) . . . . ?
C19 C20 C39 C40A 65.3(9) . . . . ?
C19 C20 C39 C40 120.0(12) . . . . ?
C19 C20 C39 C44 -75(2) . . . . ?
C33 C15 C14 N3 -179.8(5) . . . . ?
C33 C15 C14 C13 3.6(8) . . . . ?
C33 C15 C16 N4 175.0(5) . . . . ?
C33 C15 C16 C17 0.9(9) . . . . ?
C33 C34 C35 C36 -0.3(9) . . . . ?
C10 C11 C12 C13 179.5(5) . . . . ?
C10 C27 C32 C31 178.6(6) . . . . ?
C10 C27 C28 C29 -177.6(5) . . . . ?
C15 C33 C38 C37 -178.0(5) . . . . ?
C15 C33 C34 C35 178.1(5) . . . . ?
C15 C14 C13 C12 178.0(5) . . . . ?
C38 C33 C15 C14 -120.8(6) . . . . ?
C38 C33 C15 C16 61.2(7) . . . . ?
C38 C33 C34 C35 -0.7(9) . . . . ?
C2 C1 C20 C19 179.0(6) . . . . ?
C2 C1 C20 C39 -5.0(8) . . . . ?
C26 C21 C5 C4 109.7(6) . . . . ?
C26 C21 C5 C6 -69.3(7) . . . . ?
C26 C21 C22 C23 1.1(9) . . . . ?
C26 C25 C24 P1 -179.3(4) . . . . ?
C26 C25 C24 C23 0.4(9) . . . . ?
C42 C43A C44A C39 0.9(12) . . . . ?
C12 C11 C10 C27 -1.5(8) . . . . ?
C12 C11 C10 C9 179.9(5) . . . . ?
C7 C8 C9 N2 -1.2(8) . . . . ?
C7 C8 C9 C10 178.2(6) . . . . ?
C32 C27 C10 C11 62.0(7) . . . . ?
C32 C27 C10 C9 -119.3(6) . . . . ?
C32 C27 C28 C29 0.4(9) . . . . ?
C32 C31 C30 P2 -177.0(5) . . . . ?
C32 C31 C30 C29 1.8(9) . . . . ?
C28 C27 C10 C11 -120.2(6) . . . . ?
C28 C27 C10 C9 58.5(7) . . . . ?
C28 C27 C32 C31 0.6(9) . . . . ?
C28 C29 C30 P2 178.1(5) . . . . ?
C28 C29 C30 C31 -0.8(9) . . . . ?
C34 C33 C15 C14 60.4(7) . . . . ?
C34 C33 C15 C16 -117.7(6) . . . . ?
C34 C33 C38 C37 0.9(9) . . . . ?
C22 C21 C5 C4 -69.1(7) . . . . ?
C22 C21 C5 C6 111.9(6) . . . . ?
C22 C21 C26 C25 -1.8(9) . . . . ?
C22 C23 C24 P1 178.6(5) . . . . ?
C22 C23 C24 C25 -1.1(9) . . . . ?
C14 N3 C11 C10 -178.9(5) . . . . ?
C14 N3 C11 C12 0.9(6) . . . . ?
C14 C15 C16 N4 -2.9(9) . . . . ?
C14 C15 C16 C17 -177.0(6) . . . . ?
C8 C7 C6 N2 1.0(8) . . . . ?
C8 C7 C6 C5 177.5(6) . . . . ?
C18 C17 C16 N4 -0.3(8) . . . . ?
C18 C17 C16 C15 174.6(6) . . . . ?
C43A C42 C41A C40A 8.4(12) . . . . ?
C43A C44A C39 C20 -174.5(7) . . . . ?
C43A C44A C39 C40A 5.9(12) . . . . ?
C41A C42 C43A C44A -8.0(11) . . . . ?
C41A C40A C39 C20 174.9(8) . . . . ?
C41A C40A C39 C44A -5.5(13) . . . . ?
C3 C4 C5 C21 -4.8(8) . . . . ?
C3 C4 C5 C6 174.2(5) . . . . ?
C16 N4 C19 C20 176.4(6) . . . . ?
C16 N4 C19 C18 -1.0(7) . . . . ?
C16 C15 C14 N3 -1.9(9) . . . . ?
C16 C15 C14 C13 -178.5(5) . . . . ?
C16 C17 C18 C19 -0.3(8) . . . . ?
C35 C36 C37 C38 -1.1(9) . . . . ?
C6 N2 C9 C10 -177.6(6) . . . . ?
C6 N2 C9 C8 1.8(6) . . . . ?
C6 C7 C8 C9 0.1(8) . . . . ?
C39 C20 C19 N4 -171.5(5) . . . . ?
C39 C20 C19 C18 5.6(9) . . . . ?
C39 C40A C41A C42 -1.8(14) . . . . ?
C39 C40 C41 C42 -4(3) . . . . ?
C39 C44 C43 C42 3(4) . . . . ?
C24 C23 C22 C21 0.4(10) . . . . ?
C9 N2 C6 C5 -178.1(6) . . . . ?
C9 N2 C6 C7 -1.7(7) . . . . ?
C40 C39 C44 C43 -13(4) . . . . ?
C44 C39 C40 C41 13(3) . . . . ?
C43 C42 C41 C40 -6(3) . . . . ?
C41 C42 C43 C44 8(3) . . . . ?

loop_
_smtbx_masks_void_nr
_smtbx_masks_void_average_x
_smtbx_masks_void_average_y
_smtbx_masks_void_average_z
_smtbx_masks_void_volume
_smtbx_masks_void_count_electrons
_smtbx_masks_void_content
1 -0.527 0.000 0.500 777.2 318.3 '8 C3H7NO'
